data_2216309
loop_
_publ_author_name
'Harald Brand '
'Christopher Hubrich'
'Kurt Polborn'
'Axel Schulz'
'Alexander Villinger'

_publ_section_title
;
 Redetermination of bis(<i>S</i>-methylthiuronium) sulfate
;
_journal_coeditor_code BT2603
_journal_issue 12
_journal_name_full 'Acta Crystallographica Section E'
_journal_page_first o4733
_journal_page_last o4733
_journal_paper_doi 10.1107/S1600536807058059
_journal_volume 63
_journal_year 2007
_chemical_formula_iupac '2C2 H7 N2 S +, S O4  2-'
_chemical_formula_moiety '2(C2 H7 N2 S +), S O4  2-'
_chemical_formula_sum 'C4 H14 N4 O4 S3'
_chemical_formula_weight 278.37
_chemical_name_common 'S-Methyl-thiuronium sulfate'
_chemical_name_systematic
;
bis(S-methylthiuronium) sulfate
;
_space_group_IT_number 60
_symmetry_cell_setting orthorhombic
_symmetry_space_group_name_Hall '-P 2n 2ab'
_symmetry_space_group_name_H-M 'P b c n'
_atom_sites_solution_hydrogens geom
_atom_sites_solution_primary direct
_atom_sites_solution_secondary difmap
_audit_creation_method SHELXL-97
_cell_angle_alpha 90.00
_cell_angle_beta 90.00
_cell_angle_gamma 90.00
_cell_formula_units_Z 4
_cell_length_a 11.3250(19)
_cell_length_b 8.3903(18)
_cell_length_c 12.6041(17)
_cell_measurement_reflns_used 25
_cell_measurement_temperature 295(2)
_cell_measurement_theta_max 18
_cell_measurement_theta_min 9
_cell_volume 1197.6(4)
_computing_cell_refinement 'CAD-4 Software (Enraf--Nonius, 1994)'
_computing_data_collection 'CAD-4 Software (Enraf--Nonius, 1994)'
_computing_data_reduction 'OpenMoleN (Enraf--Nonius, 1997)'
_computing_molecular_graphics
;
ORTEPIII (Burnett & Johnson, 1996) and DIAMOND (Brandenburg,
2005)
;
_computing_publication_material 'SHELXL97 (Sheldrick, 1997'
_computing_structure_refinement 'SHELXL97 (Sheldrick, 1997)'
_computing_structure_solution 'SHELXS97 (Sheldrick, 1997)'
_diffrn_ambient_temperature 295(2)
_diffrn_measured_fraction_theta_full 1.000
_diffrn_measured_fraction_theta_max 1.000
_diffrn_measurement_device 'Nonius MACH3'
_diffrn_measurement_method \o-2\T-scan
_diffrn_radiation_monochromator graphite
_diffrn_radiation_source 'fine-focus sealed tube'
_diffrn_radiation_type MoK\a
_diffrn_radiation_wavelength 0.71073
_diffrn_reflns_av_R_equivalents 0.0061
_diffrn_reflns_av_sigmaI/netI 0.0077
_diffrn_reflns_limit_h_max 0
_diffrn_reflns_limit_h_min -13
_diffrn_reflns_limit_k_max 0
_diffrn_reflns_limit_k_min -10
_diffrn_reflns_limit_l_max 15
_diffrn_reflns_limit_l_min 0
_diffrn_reflns_number 1175
_diffrn_reflns_theta_full 25.96
_diffrn_reflns_theta_max 25.96
_diffrn_reflns_theta_min 3.02
_diffrn_standards_decay_% -0.7
_diffrn_standards_interval_time 7200
_diffrn_standards_number 3
_exptl_absorpt_coefficient_mu 0.621
_exptl_absorpt_correction_T_max 0.7491
_exptl_absorpt_correction_T_min 0.7166
_exptl_absorpt_correction_type psi-scan
_exptl_absorpt_process_details
;
(North <i>et al.</i>,  1968)
;
_exptl_crystal_colour colourless
_exptl_crystal_density_diffrn 1.544
_exptl_crystal_density_method 'not measured'
_exptl_crystal_description block
_exptl_crystal_F_000 584
_exptl_crystal_size_max 0.57
_exptl_crystal_size_mid 0.53
_exptl_crystal_size_min 0.47
_refine_diff_density_max 0.611
_refine_diff_density_min -0.359
_refine_ls_extinction_coef 0.065(4)
_refine_ls_extinction_expression Fc^*^=kFc[1+0.001xFc^2^\l^3^/sin(2\q)]^-1/4^
_refine_ls_extinction_method SHELXL
_refine_ls_goodness_of_fit_ref 1.082
_refine_ls_hydrogen_treatment mixed
_refine_ls_matrix_type full
_refine_ls_number_parameters 87
_refine_ls_number_reflns 1173
_refine_ls_number_restraints 0
_refine_ls_restrained_S_all 1.082
_refine_ls_R_factor_all 0.0350
_refine_ls_R_factor_gt 0.0330
_refine_ls_shift/su_max 0.000
_refine_ls_shift/su_mean 0.000
_refine_ls_structure_factor_coef Fsqd
_refine_ls_weighting_details 'calc w=1/[\s^2^(Fo^2^)+(0.0501P)^2^+0.8658P] where P=(Fo^2^+2Fc^2^)/3'
_refine_ls_weighting_scheme calc
_refine_ls_wR_factor_gt 0.0903
_refine_ls_wR_factor_ref 0.0918
_reflns_number_gt 1098
_reflns_number_total 1173
_reflns_threshold_expression I>2\s(I)
_cod_data_source_file bt2603.cif
_cod_data_source_block I
_cod_database_code 2216309
_cod_database_fobs_code 2216309

loop_
_symmetry_equiv_pos_as_xyz
'x, y, z'
'-x+1/2, -y+1/2, z+1/2'
'x+1/2, -y+1/2, -z'
'-x, y, -z+1/2'
'-x, -y, -z'
'x-1/2, y-1/2, -z-1/2'
'-x-1/2, y-1/2, z'
'x, -y, z-1/2'

loop_
_atom_site_type_symbol
_atom_site_label
_atom_site_fract_x
_atom_site_fract_y
_atom_site_fract_z
_atom_site_U_iso_or_equiv
_atom_site_adp_type
_atom_site_calc_flag
_atom_site_refinement_flags
_atom_site_occupancy
S S1 0.73533(5) 0.62211(8) 0.47370(5) 0.0500(3) Uani d . 1
N N1 0.69384(17) 0.7584(3) 0.65367(14) 0.0402(5) Uani d . 1
H H1 0.660(2) 0.820(3) 0.694(2) 0.043(7) Uiso d . 1
H H2 0.760(3) 0.722(3) 0.666(2) 0.049(7) Uiso d . 1
N N2 0.54254(16) 0.7861(2) 0.53413(15) 0.0341(4) Uani d . 1
H H3 0.507(2) 0.840(3) 0.577(2) 0.045(7) Uiso d . 1
H H4 0.518(3) 0.783(3) 0.469(2) 0.051(8) Uiso d . 1
C C1 0.64701(17) 0.7327(2) 0.56010(15) 0.0312(4) Uani d . 1
C C2 0.6354(2) 0.5513(3) 0.37475(19) 0.0451(6) Uani d . 1
H H5 0.6748 0.4749 0.3305 0.054 Uiso calc R 1
H H6 0.6088 0.6391 0.3322 0.054 Uiso calc R 1
H H7 0.5688 0.5018 0.4084 0.054 Uiso calc R 1
S S2 0.5000 0.92901(8) 0.2500 0.0240(2) Uani d S 1
O O1 0.58511(12) 1.03141(18) 0.30668(11) 0.0384(4) Uani d . 1
O O2 0.43656(12) 0.82932(19) 0.32713(10) 0.0358(4) Uani d . 1

loop_
_atom_site_aniso_label
_atom_site_aniso_U_11
_atom_site_aniso_U_22
_atom_site_aniso_U_33
_atom_site_aniso_U_12
_atom_site_aniso_U_13
_atom_site_aniso_U_23
S1 0.0339(4) 0.0703(5) 0.0460(4) 0.0141(3) 0.0011(2) -0.0210(3)
N1 0.0311(9) 0.0572(12) 0.0322(9) 0.0152(9) -0.0035(8) -0.0054(8)
N2 0.0295(9) 0.0469(10) 0.0259(9) 0.0075(8) 0.0003(7) -0.0028(7)
C1 0.0275(9) 0.0376(10) 0.0285(9) 0.0024(7) 0.0036(7) 0.0017(8)
C2 0.0492(13) 0.0477(12) 0.0385(11) 0.0041(10) 0.0003(10) -0.0080(9)
S2 0.0186(3) 0.0364(4) 0.0170(3) 0.000 0.0003(2) 0.000
O1 0.0327(7) 0.0537(9) 0.0289(7) -0.0127(7) -0.0031(6) -0.0053(6)
O2 0.0283(7) 0.0522(8) 0.0270(7) -0.0070(6) 0.0040(5) 0.0072(6)

loop_
_atom_type_symbol
_atom_type_description
_atom_type_scat_dispersion_real
_atom_type_scat_dispersion_imag
_atom_type_scat_source
C C 0.0033 0.0016 'International Tables Vol C Tables 4.2.6.8 and 6.1.1.4'
H H 0.0000 0.0000 'International Tables Vol C Tables 4.2.6.8 and 6.1.1.4'
S S 0.1246 0.1234 'International Tables Vol C Tables 4.2.6.8 and 6.1.1.4'
O O 0.0106 0.0060 'International Tables Vol C Tables 4.2.6.8 and 6.1.1.4'
N N 0.0061 0.0033 'International Tables Vol C Tables 4.2.6.8 and 6.1.1.4'

loop_
_geom_angle_atom_site_label_1
_geom_angle_atom_site_label_2
_geom_angle_atom_site_label_3
_geom_angle_site_symmetry_1
_geom_angle_site_symmetry_3
_geom_angle
_geom_angle_publ_flag
C1 S1 C2 . . 104.44(10) y
C1 N1 H1 . . 118.3(18) ?
C1 N1 H2 . . 118.7(19) ?
H1 N1 H2 . . 122(3) ?
C1 N2 H3 . . 118.5(19) ?
C1 N2 H4 . . 121.1(19) ?
H3 N2 H4 . . 119(3) ?
N2 C1 N1 . . 122.37(19) y
N2 C1 S1 . . 123.00(16) y
N1 C1 S1 . . 114.63(15) y
S1 C2 H5 . . 109.5 ?
S1 C2 H6 . . 109.5 ?
H5 C2 H6 . . 109.5 ?
S1 C2 H7 . . 109.5 ?
H5 C2 H7 . . 109.5 ?
H6 C2 H7 . . 109.5 ?
O2 S2 O2 4_655 . 110.64(13) y
O2 S2 O1 4_655 . 109.40(8) y
O2 S2 O1 . . 109.29(8) y
O2 S2 O1 4_655 4_655 109.29(8) ?
O2 S2 O1 . 4_655 109.40(8) ?
O1 S2 O1 . 4_655 108.79(13) y

loop_
_geom_bond_atom_site_label_1
_geom_bond_atom_site_label_2
_geom_bond_site_symmetry_2
_geom_bond_distance
_geom_bond_publ_flag
S1 C1 . 1.7459(19) y
S1 C2 . 1.786(2) y
N1 C1 . 1.311(3) y
N1 H1 . 0.82(3) ?
N1 H2 . 0.82(3) ?
N2 C1 . 1.307(3) ?
N2 H3 . 0.81(3) ?
N2 H4 . 0.86(3) ?
C2 H5 . 0.9600 ?
C2 H6 . 0.9600 ?
C2 H7 . 0.9600 ?
S2 O2 4_655 1.4699(13) ?
S2 O2 . 1.4699(13) y
S2 O1 . 1.4756(14) y
S2 O1 4_655 1.4756(14) ?

loop_
_geom_hbond_atom_site_label_D
_geom_hbond_atom_site_label_H
_geom_hbond_atom_site_label_A
_geom_hbond_site_symmetry_A
_geom_hbond_distance_DH
_geom_hbond_distance_HA
_geom_hbond_distance_DA
_geom_hbond_angle_DHA
N2 H4 O2 . 0.86(3) 2.05(3) 2.895(2) 165(3)
N2 H3 O1 5_676 0.81(3) 2.10(3) 2.908(2) 177(3)
N1 H1 O1 8_576 0.82(3) 2.08(3) 2.889(2) 175(2)
N1 H2 O2 3_566 0.82(3) 2.05(3) 2.856(2) 167(3)

loop_
_geom_torsion_atom_site_label_1
_geom_torsion_atom_site_label_2
_geom_torsion_atom_site_label_3
_geom_torsion_atom_site_label_4
_geom_torsion
C2 S1 C1 N2 -18.4(2)
C2 S1 C1 N1 161.61(17)
N1 N2 C1 S1 -180.0(3)
